data_2228992
loop_
_publ_author_name
'Wei, Xinting'
'Li, Jing'
'Yin, Handong'

_publ_section_title
;
 Bis(cyclohexylammonium) 2,2'-disulfanediyldibenzoate
;
_journal_coeditor_code BX2336
_journal_issue 2
_journal_name_full 'Acta Crystallographica Section E'
_journal_page_first o319
_journal_paper_doi 10.1107/S1600536810054012
_journal_volume 67
_journal_year 2011
_chemical_formula_iupac '2C6 H14 N +, C14 H8 O4 S2 2-'
_chemical_formula_moiety 'C14 H8 O4 S2 2-, 2(C6 H14 N +)'
_chemical_formula_sum 'C26 H36 N2 O4 S2'
_chemical_formula_weight 504.69
_chemical_name_systematic
;
Bis(cyclohexylammonium) 2,2'-disulfanediyldibenzoate
;
_space_group_IT_number 82
_symmetry_cell_setting tetragonal
_symmetry_space_group_name_Hall 'I -4'
_symmetry_space_group_name_H-M 'I -4'
_atom_sites_solution_hydrogens geom
_atom_sites_solution_primary direct
_atom_sites_solution_secondary difmap
_audit_creation_method SHELXL-97
_cell_angle_alpha 90.00
_cell_angle_beta 90.00
_cell_angle_gamma 90.00
_cell_formula_units_Z 4
_cell_length_a 11.6411(15)
_cell_length_b 11.6411(15)
_cell_length_c 20.105(3)
_cell_measurement_reflns_used 1336
_cell_measurement_temperature 298(2)
_cell_measurement_theta_max 18.547
_cell_measurement_theta_min 3.1775
_cell_volume 2724.5(6)
_computing_cell_refinement 'SAINT (Siemens, 1996)'
_computing_data_collection 'SMART (Siemens, 1996)'
_computing_data_reduction 'SAINT (Siemens, 1996)'
_computing_molecular_graphics 'SHELXTL (Sheldrick, 2008)'
_computing_publication_material 'SHELXTL (Sheldrick, 2008)'
_computing_structure_refinement 'SHELXL97 (Sheldrick, 2008)'
_computing_structure_solution 'SHELXS97 (Sheldrick, 2008)'
_diffrn_ambient_temperature 293(2)
_diffrn_measured_fraction_theta_full 0.998
_diffrn_measured_fraction_theta_max 0.998
_diffrn_measurement_device_type 'Bruker SMART'
_diffrn_measurement_method 'phi and omega scans'
_diffrn_radiation_monochromator graphite
_diffrn_radiation_source 'fine-focus sealed tube'
_diffrn_radiation_type MoK\a
_diffrn_radiation_wavelength 0.71073
_diffrn_reflns_av_R_equivalents 0.0357
_diffrn_reflns_av_sigmaI/netI 0.0539
_diffrn_reflns_limit_h_max 7
_diffrn_reflns_limit_h_min -13
_diffrn_reflns_limit_k_max 13
_diffrn_reflns_limit_k_min -12
_diffrn_reflns_limit_l_max 22
_diffrn_reflns_limit_l_min -23
_diffrn_reflns_number 5632
_diffrn_reflns_theta_full 25.01
_diffrn_reflns_theta_max 25.01
_diffrn_reflns_theta_min 3.20
_exptl_absorpt_coefficient_mu 0.228
_exptl_absorpt_correction_T_max 0.9102
_exptl_absorpt_correction_T_min 0.8983
_exptl_absorpt_correction_type multi-scan
_exptl_absorpt_process_details '(SADABS; Sheldrick, 1996)'
_exptl_crystal_colour colourless
_exptl_crystal_density_diffrn 1.230
_exptl_crystal_density_method 'not measured'
_exptl_crystal_description block
_exptl_crystal_F_000 1080
_exptl_crystal_size_max 0.48
_exptl_crystal_size_mid 0.46
_exptl_crystal_size_min 0.42
_refine_diff_density_max 0.170
_refine_diff_density_min -0.173
_refine_ls_abs_structure_details 'Flack (1983), 1153 Friedel pairs'
_refine_ls_abs_structure_Flack -0.07(12)
_refine_ls_extinction_method none
_refine_ls_goodness_of_fit_ref 1.050
_refine_ls_hydrogen_treatment constr
_refine_ls_matrix_type full
_refine_ls_number_parameters 155
_refine_ls_number_reflns 2394
_refine_ls_number_restraints 0
_refine_ls_restrained_S_all 1.050
_refine_ls_R_factor_all 0.1027
_refine_ls_R_factor_gt 0.0447
_refine_ls_shift/su_max 0.000
_refine_ls_shift/su_mean 0.000
_refine_ls_structure_factor_coef Fsqd
_refine_ls_weighting_details 'calc w=1/[\s^2^(Fo^2^)+(0.0468P)^2^+1.0167P] where P=(Fo^2^+2Fc^2^)/3'
_refine_ls_weighting_scheme calc
_refine_ls_wR_factor_gt 0.0960
_refine_ls_wR_factor_ref 0.1240
_reflns_number_gt 1398
_reflns_number_total 2394
_reflns_threshold_expression >2sigma(I)
_cod_data_source_file bx2336.cif
_cod_data_source_block I
_cod_original_cell_volume 2724.6(6)
_cod_database_code 2228992
_cod_database_fobs_code 2228992

loop_
_symmetry_equiv_pos_as_xyz
'x, y, z'
'-x, -y, z'
'y, -x, -z'
'-y, x, -z'
'x+1/2, y+1/2, z+1/2'
'-x+1/2, -y+1/2, z+1/2'
'y+1/2, -x+1/2, -z+1/2'
'-y+1/2, x+1/2, -z+1/2'

loop_
_atom_site_type_symbol
_atom_site_label
_atom_site_fract_x
_atom_site_fract_y
_atom_site_fract_z
_atom_site_U_iso_or_equiv
_atom_site_adp_type
_atom_site_calc_flag
_atom_site_refinement_flags
_atom_site_occupancy
_atom_site_disorder_assembly
_atom_site_disorder_group
N N1 0.6618(3) 0.6089(3) 0.93400(16) 0.0705(10) Uani d . 1 . .
H H1A 0.6773 0.5904 0.9760 0.106 Uiso calc R 1 . .
H H1B 0.6574 0.5454 0.9096 0.106 Uiso calc R 1 . .
H H1C 0.5951 0.6462 0.9322 0.106 Uiso calc R 1 . .
O O1 0.4378(3) 0.6925(2) 0.92848(17) 0.0819(9) Uani d . 1 . .
O O2 0.3371(4) 0.5845(3) 0.8579(2) 0.1379(17) Uani d . 1 . .
S S1 0.48337(10) 0.91347(10) 0.91518(6) 0.0769(4) Uani d . 1 . .
C C1 0.3688(5) 0.6790(4) 0.8808(3) 0.0799(14) Uani d . 1 . .
C C2 0.3236(3) 0.7842(3) 0.8463(2) 0.0575(11) Uani d . 1 . .
C C3 0.3708(4) 0.8932(3) 0.85641(19) 0.0572(10) Uani d . 1 . .
C C4 0.3259(4) 0.9841(4) 0.8194(2) 0.0729(13) Uani d . 1 . .
H H4 0.3587 1.0566 0.8235 0.088 Uiso calc R 1 . .
C C5 0.2343(5) 0.9691(4) 0.7772(2) 0.0786(13) Uani d . 1 . .
H H5 0.2045 1.0318 0.7543 0.094 Uiso calc R 1 . .
C C6 0.1871(4) 0.8638(5) 0.7687(2) 0.0757(13) Uani d . 1 . .
H H6 0.1244 0.8542 0.7406 0.091 Uiso calc R 1 . .
C C7 0.2327(4) 0.7705(4) 0.8022(2) 0.0691(12) Uani d . 1 . .
H H7 0.2022 0.6977 0.7950 0.083 Uiso calc R 1 . .
C C8 0.7554(4) 0.6845(3) 0.9074(2) 0.0643(11) Uani d . 1 . .
H H8 0.7267 0.7221 0.8671 0.077 Uiso calc R 1 . .
C C9 0.7850(4) 0.7765(4) 0.9571(2) 0.0739(13) Uani d . 1 . .
H H9A 0.8072 0.7412 0.9989 0.089 Uiso calc R 1 . .
H H9B 0.7182 0.8242 0.9652 0.089 Uiso calc R 1 . .
C C10 0.8830(4) 0.8502(4) 0.9313(3) 0.0922(16) Uani d . 1 . .
H H10A 0.8579 0.8914 0.8919 0.111 Uiso calc R 1 . .
H H10B 0.9040 0.9063 0.9648 0.111 Uiso calc R 1 . .
C C11 0.9852(4) 0.7788(5) 0.9145(3) 0.1032(17) Uani d . 1 . .
H H11A 1.0138 0.7418 0.9544 0.124 Uiso calc R 1 . .
H H11B 1.0457 0.8275 0.8970 0.124 Uiso calc R 1 . .
C C12 0.9542(5) 0.6881(5) 0.8633(3) 0.110(2) Uani d . 1 . .
H H12A 1.0208 0.6405 0.8542 0.132 Uiso calc R 1 . .
H H12B 0.9314 0.7250 0.8221 0.132 Uiso calc R 1 . .
C C13 0.8565(4) 0.6133(5) 0.8887(3) 0.0919(16) Uani d . 1 . .
H H13A 0.8344 0.5591 0.8544 0.110 Uiso calc R 1 . .
H H13B 0.8823 0.5700 0.9271 0.110 Uiso calc R 1 . .

loop_
_atom_site_aniso_label
_atom_site_aniso_U_11
_atom_site_aniso_U_22
_atom_site_aniso_U_33
_atom_site_aniso_U_12
_atom_site_aniso_U_13
_atom_site_aniso_U_23
N1 0.062(2) 0.059(2) 0.091(3) -0.0040(17) 0.0074(19) -0.0104(19)
O1 0.070(2) 0.076(2) 0.100(2) 0.0034(17) 0.002(2) 0.0247(19)
O2 0.186(4) 0.051(2) 0.177(4) -0.026(3) -0.053(3) 0.031(3)
S1 0.0775(8) 0.0692(8) 0.0839(7) -0.0112(7) -0.0063(7) 0.0131(7)
C1 0.075(3) 0.055(3) 0.110(4) -0.011(3) 0.018(3) 0.016(3)
C2 0.056(3) 0.049(2) 0.067(3) -0.004(2) 0.019(2) 0.007(2)
C3 0.057(3) 0.052(3) 0.062(2) 0.000(2) 0.016(2) 0.005(2)
C4 0.086(3) 0.050(3) 0.083(3) -0.005(2) 0.008(3) 0.010(2)
C5 0.091(4) 0.073(4) 0.072(3) 0.006(3) -0.005(3) 0.007(3)
C6 0.084(4) 0.082(4) 0.061(3) -0.008(3) 0.005(2) -0.001(3)
C7 0.071(3) 0.066(3) 0.070(3) -0.015(2) 0.013(3) -0.005(2)
C8 0.062(3) 0.063(3) 0.068(3) -0.005(2) 0.000(2) -0.003(2)
C9 0.059(3) 0.063(3) 0.099(3) 0.003(2) 0.006(2) -0.025(3)
C10 0.088(4) 0.073(3) 0.115(4) -0.023(3) 0.010(3) -0.014(3)
C11 0.064(3) 0.122(5) 0.123(4) -0.025(3) 0.012(3) -0.024(4)
C12 0.078(4) 0.131(5) 0.121(4) -0.011(4) 0.027(3) -0.034(4)
C13 0.074(3) 0.084(3) 0.118(4) -0.003(3) 0.019(3) -0.035(3)

loop_
_atom_type_symbol
_atom_type_description
_atom_type_scat_dispersion_real
_atom_type_scat_dispersion_imag
_atom_type_scat_source
C C 0.0033 0.0016 'International Tables Vol C Tables 4.2.6.8 and 6.1.1.4'
H H 0.0000 0.0000 'International Tables Vol C Tables 4.2.6.8 and 6.1.1.4'
N N 0.0061 0.0033 'International Tables Vol C Tables 4.2.6.8 and 6.1.1.4'
O O 0.0106 0.0060 'International Tables Vol C Tables 4.2.6.8 and 6.1.1.4'
S S 0.1246 0.1234 'International Tables Vol C Tables 4.2.6.8 and 6.1.1.4'

loop_
_geom_angle_atom_site_label_1
_geom_angle_atom_site_label_2
_geom_angle_atom_site_label_3
_geom_angle_site_symmetry_1
_geom_angle_site_symmetry_3
_geom_angle
_geom_angle_publ_flag
C8 N1 H1A . . 109.5 ?
C8 N1 H1B . . 109.5 ?
H1A N1 H1B . . 109.5 ?
C8 N1 H1C . . 109.5 ?
H1A N1 H1C . . 109.5 ?
H1B N1 H1C . . 109.5 ?
C3 S1 S1 . 2_675 105.63(14) ?
O2 C1 O1 . . 125.4(5) ?
O2 C1 C2 . . 116.3(5) ?
O1 C1 C2 . . 118.2(4) ?
C7 C2 C3 . . 119.8(4) ?
C7 C2 C1 . . 117.9(4) ?
C3 C2 C1 . . 122.3(4) ?
C4 C3 C2 . . 117.6(4) ?
C4 C3 S1 . . 121.9(3) ?
C2 C3 S1 . . 120.5(3) ?
C5 C4 C3 . . 121.6(4) ?
C5 C4 H4 . . 119.2 ?
C3 C4 H4 . . 119.2 ?
C6 C5 C4 . . 120.5(5) ?
C6 C5 H5 . . 119.7 ?
C4 C5 H5 . . 119.7 ?
C5 C6 C7 . . 119.6(5) ?
C5 C6 H6 . . 120.2 ?
C7 C6 H6 . . 120.2 ?
C6 C7 C2 . . 120.8(4) ?
C6 C7 H7 . . 119.6 ?
C2 C7 H7 . . 119.6 ?
C13 C8 N1 . . 109.8(4) ?
C13 C8 C9 . . 112.5(4) ?
N1 C8 C9 . . 110.3(3) ?
C13 C8 H8 . . 108.0 ?
N1 C8 H8 . . 108.0 ?
C9 C8 H8 . . 108.0 ?
C8 C9 C10 . . 110.3(4) ?
C8 C9 H9A . . 109.6 ?
C10 C9 H9A . . 109.6 ?
C8 C9 H9B . . 109.6 ?
C10 C9 H9B . . 109.6 ?
H9A C9 H9B . . 108.1 ?
C11 C10 C9 . . 111.2(4) ?
C11 C10 H10A . . 109.4 ?
C9 C10 H10A . . 109.4 ?
C11 C10 H10B . . 109.4 ?
C9 C10 H10B . . 109.4 ?
H10A C10 H10B . . 108.0 ?
C10 C11 C12 . . 110.6(4) ?
C10 C11 H11A . . 109.5 ?
C12 C11 H11A . . 109.5 ?
C10 C11 H11B . . 109.5 ?
C12 C11 H11B . . 109.5 ?
H11A C11 H11B . . 108.1 ?
C11 C12 C13 . . 110.4(4) ?
C11 C12 H12A . . 109.6 ?
C13 C12 H12A . . 109.6 ?
C11 C12 H12B . . 109.6 ?
C13 C12 H12B . . 109.6 ?
H12A C12 H12B . . 108.1 ?
C8 C13 C12 . . 111.0(4) ?
C8 C13 H13A . . 109.4 ?
C12 C13 H13A . . 109.4 ?
C8 C13 H13B . . 109.4 ?
C12 C13 H13B . . 109.4 ?
H13A C13 H13B . . 108.0 ?

loop_
_geom_bond_atom_site_label_1
_geom_bond_atom_site_label_2
_geom_bond_site_symmetry_2
_geom_bond_distance
_geom_bond_publ_flag
N1 C8 . 1.499(5) ?
N1 H1A . 0.8900 ?
N1 H1B . 0.8900 ?
N1 H1C . 0.8900 ?
O1 C1 . 1.260(5) ?
O2 C1 . 1.248(6) ?
S1 C3 . 1.780(4) ?
S1 S1 2_675 2.051(2) ?
C1 C2 . 1.503(6) ?
C2 C7 . 1.390(6) ?
C2 C3 . 1.397(5) ?
C3 C4 . 1.396(5) ?
C4 C5 . 1.374(6) ?
C4 H4 . 0.9300 ?
C5 C6 . 1.355(6) ?
C5 H5 . 0.9300 ?
C6 C7 . 1.383(6) ?
C6 H6 . 0.9300 ?
C7 H7 . 0.9300 ?
C8 C13 . 1.488(6) ?
C8 C9 . 1.504(6) ?
C8 H8 . 0.9800 ?
C9 C10 . 1.520(6) ?
C9 H9A . 0.9700 ?
C9 H9B . 0.9700 ?
C10 C11 . 1.490(7) ?
C10 H10A . 0.9700 ?
C10 H10B . 0.9700 ?
C11 C12 . 1.518(7) ?
C11 H11A . 0.9700 ?
C11 H11B . 0.9700 ?
C12 C13 . 1.521(7) ?
C12 H12A . 0.9700 ?
C12 H12B . 0.9700 ?
C13 H13A . 0.9700 ?
C13 H13B . 0.9700 ?

loop_
_geom_hbond_atom_site_label_D
_geom_hbond_atom_site_label_H
_geom_hbond_atom_site_label_A
_geom_hbond_site_symmetry_A
_geom_hbond_distance_DH
_geom_hbond_distance_HA
_geom_hbond_distance_DA
_geom_hbond_angle_DHA
N1 H1C O1 . 0.89 1.91 2.785(5) 167
N1 H1A O1 3_567 0.89 1.96 2.841(5) 172
N1 H1B O2 2_665 0.89 1.84 2.723(5) 175

loop_
_geom_torsion_atom_site_label_1
_geom_torsion_atom_site_label_2
_geom_torsion_atom_site_label_3
_geom_torsion_atom_site_label_4
_geom_torsion_site_symmetry_1
_geom_torsion_site_symmetry_2
_geom_torsion_site_symmetry_3
_geom_torsion_site_symmetry_4
_geom_torsion
_geom_torsion_publ_flag
O2 C1 C2 C7 . . . . 13.8(6) ?
O1 C1 C2 C7 . . . . -168.7(4) ?
O2 C1 C2 C3 . . . . -165.3(5) ?
O1 C1 C2 C3 . . . . 12.3(6) ?
C7 C2 C3 C4 . . . . -2.0(6) ?
C1 C2 C3 C4 . . . . 177.0(4) ?
C7 C2 C3 S1 . . . . 177.4(3) ?
C1 C2 C3 S1 . . . . -3.5(5) ?
S1 S1 C3 C4 2_675 . . . 2.2(4) ?
S1 S1 C3 C2 2_675 . . . -177.2(3) ?
C2 C3 C4 C5 . . . . 3.6(6) ?
S1 C3 C4 C5 . . . . -175.9(4) ?
C3 C4 C5 C6 . . . . -2.1(7) ?
C4 C5 C6 C7 . . . . -0.9(7) ?
C5 C6 C7 C2 . . . . 2.4(7) ?
C3 C2 C7 C6 . . . . -0.9(6) ?
C1 C2 C7 C6 . . . . 180.0(4) ?
C13 C8 C9 C10 . . . . 54.8(6) ?
N1 C8 C9 C10 . . . . 177.8(4) ?
C8 C9 C10 C11 . . . . -55.9(6) ?
C9 C10 C11 C12 . . . . 57.7(6) ?
C10 C11 C12 C13 . . . . -57.1(7) ?
N1 C8 C13 C12 . . . . -178.4(4) ?
C9 C8 C13 C12 . . . . -55.1(6) ?
C11 C12 C13 C8 . . . . 55.5(6) ?
